data_9000237
loop_
_publ_author_name
'Novak, G. A.'
'Gibbs, G. V.'

_publ_section_title
;
 The crystal chemistry of the silicate garnets
 sample Uv
;
_journal_name_full 'American Mineralogist'
_journal_page_first 791
_journal_page_last 823
_journal_volume 56
_journal_year 1971
_chemical_compound_source 'Washington, Nevada Co, California, USA'
_chemical_formula_sum 'Al0.21 Ca2.991 Cr1.73 Fe0.05 Mn0.009 O12 Si3 Ti0.01'
_chemical_name_mineral Uvarovite
_space_group_IT_number 230
_symmetry_space_group_name_Hall '-I 4bd 2c 3'
_symmetry_space_group_name_H-M 'I a -3 d'
_cell_angle_alpha 90
_cell_angle_beta 90
_cell_angle_gamma 90
_cell_length_a 11.988
_cell_length_b 11.988
_cell_length_c 11.988
_cell_formula_units_Z 8
_cell_volume 1722.821
_database_code_amcsd 0000244
_exptl_crystal_density_diffrn 3.821
_cod_original_formula_sum 'Si3 (Cr1.73 Al.21 Fe.05 Ti.01) (Ca2.991 Mn.009) O12'
_cod_database_code 9000237

loop_
_space_group_symop_operation_xyz
x,y,z
1/2+x,1/2+y,1/2+z
z,1/2-x,1/2+y
1/2+z,-x,+y
-y,1/2+z,1/2-x
1/2-y,+z,-x
x,1/2-y,1/2+z
1/2+x,-y,+z
-z,1/2+x,1/2-y
1/2-z,+x,-y
y,1/2-z,1/2+x
1/2+y,-z,+x
-x,1/2+y,1/2-z
1/2-x,+y,-z
3/4+x,1/4-z,3/4-y
1/4+x,3/4-z,1/4-y
3/4-z,1/4+y,3/4+x
1/4-z,3/4+y,1/4+x
3/4+y,1/4-x,3/4-z
1/4+y,3/4-x,1/4-z
3/4-x,1/4+z,3/4+y
1/4-x,3/4+z,1/4+y
3/4+z,1/4-y,3/4-x
1/4+z,3/4-y,1/4-x
3/4-y,1/4+x,3/4+z
1/4-y,3/4+x,1/4+z
1/4+x,1/4+z,1/4+y
3/4+x,3/4+z,3/4+y
1/4-z,1/4-y,1/4-x
3/4-z,3/4-y,3/4-x
1/4+y,1/4+x,1/4+z
3/4+y,3/4+x,3/4+z
1/4-x,1/4-z,1/4-y
3/4-x,3/4-z,3/4-y
1/4+z,1/4+y,1/4+x
3/4+z,3/4+y,3/4+x
1/4-y,1/4-x,1/4-z
3/4-y,3/4-x,3/4-z
1/2+z,x,1/2-y
+z,1/2+x,-y
1/2-y,-z,1/2+x
-y,1/2-z,+x
1/2+x,y,1/2-z
+x,1/2+y,-z
1/2-z,-x,1/2+y
-z,1/2-x,+y
1/2+y,z,1/2-x
+y,1/2+z,-x
1/2-x,-y,1/2+z
-x,1/2-y,+z
1/2-z,1/2+x,y
-z,+x,1/2+y
1/2+y,1/2-z,-x
+y,-z,1/2-x
1/2-x,1/2+y,z
-x,+y,1/2+z
1/2+z,1/2-x,-y
+z,-x,1/2-y
1/2-y,1/2+z,x
-y,+z,1/2+x
1/2+x,1/2-y,-z
+x,-y,1/2-z
3/4-x,3/4+z,1/4-y
1/4-x,1/4+z,3/4-y
3/4+z,3/4-y,1/4+x
1/4+z,1/4-y,3/4+x
3/4-y,3/4+x,1/4-z
1/4-y,1/4+x,3/4-z
3/4+x,3/4-z,1/4+y
1/4+x,1/4-z,3/4+y
3/4-z,3/4+y,1/4-x
1/4-z,1/4+y,3/4-x
3/4+y,3/4-x,1/4+z
1/4+y,1/4-x,3/4+z
1/4-x,3/4-z,3/4+y
3/4-x,1/4-z,1/4+y
1/4+z,3/4+y,3/4-x
3/4+z,1/4+y,1/4-x
1/4-y,3/4-x,3/4+z
3/4-y,1/4-x,1/4+z
1/4+x,3/4+z,3/4-y
3/4+x,1/4+z,1/4-y
1/4-z,3/4-y,3/4+x
3/4-z,1/4-y,1/4+x
1/4+y,3/4+x,3/4-z
3/4+y,1/4+x,1/4-z
-z,-x,-y
1/2-z,1/2-x,1/2-y
y,z,x
1/2+y,1/2+z,1/2+x
-x,-y,-z
1/2-x,1/2-y,1/2-z
z,x,y
1/2+z,1/2+x,1/2+y
-y,-z,-x
1/2-y,1/2-z,1/2-x

loop_
_atom_site_aniso_label
_atom_site_aniso_U_11
_atom_site_aniso_U_22
_atom_site_aniso_U_33
_atom_site_aniso_U_12
_atom_site_aniso_U_13
_atom_site_aniso_U_23
Cr 0.00335 0.00335 0.00335 -0.00131 -0.00131 -0.00131
Al 0.00335 0.00335 0.00335 -0.00131 -0.00131 -0.00131
Fe 0.00335 0.00335 0.00335 -0.00131 -0.00131 -0.00131
Ti 0.00335 0.00335 0.00335 -0.00131 -0.00131 -0.00131
Ca 0.00357 0.00539 0.00539 0.00000 0.00000 0.00109
Mn 0.00357 0.00539 0.00539 0.00000 0.00000 0.00109
O 0.00743 0.00553 0.00422 0.00015 -0.00131 -0.00066

loop_
_atom_site_label
_atom_site_fract_x
_atom_site_fract_y
_atom_site_fract_z
_atom_site_occupancy
_atom_site_U_iso_or_equiv
Si 0.37500 0.00000 0.25000 1.00000 0.00320
Cr 0.00000 0.00000 0.00000 0.86500 ?
Al 0.00000 0.00000 0.00000 0.10500 ?
Fe 0.00000 0.00000 0.00000 0.02500 ?
Ti 0.00000 0.00000 0.00000 0.00500 ?
Ca 0.12500 0.00000 0.25000 0.99700 ?
Mn 0.12500 0.00000 0.25000 0.00300 ?
O 0.03991 0.04737 0.65354 1.00000 ?

loop_
_cod_related_entry_id
_cod_related_entry_database
_cod_related_entry_code
1 AMCSD 0000244
